data_4121967
loop_
_publ_author_name
'Fukazawa, Aiko'
'Oshima, Hiroya'
'Shimizu, Soji'
'Kobayashi, Nagao'
'Yamaguchi, Shigehiro'

_publ_section_title
;
 Dearomatization-induced transannular cyclization: synthesis of
 electron-accepting thiophene-s,s-dioxide-fused biphenylene.
;
_journal_issue 24
_journal_name_full 'Journal of the American Chemical Society'
_journal_page_first 8738
_journal_page_last 8745
_journal_paper_doi 10.1021/ja503499n
_journal_volume 136
_journal_year 2014
_chemical_formula_sum 'C46 H67 N O4 S4 Si4'
_chemical_formula_weight 938.61
_chemical_name_common cmpd5b
_chemical_name_systematic
; 
 ? 
;
_space_group_IT_number 2
_symmetry_cell_setting triclinic
_symmetry_space_group_name_Hall '-P 1'
_symmetry_space_group_name_H-M 'P -1'
_atom_sites_solution_hydrogens geom
_atom_sites_solution_primary direct
_atom_sites_solution_secondary difmap
_audit_creation_method SHELXL-97
_cell_angle_alpha 98.34(2)
_cell_angle_beta 90.05(2)
_cell_angle_gamma 108.281(12)
_cell_formula_units_Z 2
_cell_length_a 12.481(7)
_cell_length_b 14.609(7)
_cell_length_c 16.096(8)
_cell_measurement_reflns_used 10125
_cell_measurement_temperature 123(2)
_cell_measurement_theta_max 31.5050
_cell_measurement_theta_min 1.8838
_cell_volume 2754(2)
_computing_structure_refinement 'SHELXL-97 (Sheldrick, 1997)'
_computing_structure_solution 'SHELXS-97 (Sheldrick, 1990)'
_diffrn_ambient_temperature 123(2)
_diffrn_measured_fraction_theta_full 0.976
_diffrn_measured_fraction_theta_max 0.976
_diffrn_measurement_device_type
;
Saturn70 CCD (4x4 bin mode) with MicroMax-007
;
_diffrn_radiation_monochromator graphite
_diffrn_radiation_source 'fine-focus sealed tube'
_diffrn_radiation_type MoK\a
_diffrn_radiation_wavelength 0.71070
_diffrn_reflns_av_R_equivalents 0.0278
_diffrn_reflns_av_sigmaI/netI 0.0537
_diffrn_reflns_limit_h_max 11
_diffrn_reflns_limit_h_min -14
_diffrn_reflns_limit_k_max 17
_diffrn_reflns_limit_k_min -17
_diffrn_reflns_limit_l_max 18
_diffrn_reflns_limit_l_min -19
_diffrn_reflns_number 18129
_diffrn_reflns_theta_full 25.00
_diffrn_reflns_theta_max 25.00
_diffrn_reflns_theta_min 1.88
_exptl_absorpt_coefficient_mu 0.297
_exptl_absorpt_correction_T_max 0.9709
_exptl_absorpt_correction_T_min 0.9162
_exptl_absorpt_process_details 'Jacobsen, R. (1998)  Private communication'
_exptl_crystal_colour red
_exptl_crystal_density_diffrn 1.132
_exptl_crystal_density_method 'not measured'
_exptl_crystal_description block
_exptl_crystal_F_000 1004
_exptl_crystal_size_max 0.30
_exptl_crystal_size_mid 0.20
_exptl_crystal_size_min 0.10
_refine_diff_density_max 0.563
_refine_diff_density_min -0.561
_refine_diff_density_rms 0.151
_refine_ls_extinction_method none
_refine_ls_goodness_of_fit_ref 1.156
_refine_ls_hydrogen_treatment none
_refine_ls_matrix_type full
_refine_ls_number_parameters 525
_refine_ls_number_reflns 9468
_refine_ls_number_restraints 0
_refine_ls_restrained_S_all 1.156
_refine_ls_R_factor_all 0.0796
_refine_ls_R_factor_gt 0.0648
_refine_ls_shift/su_max 0.000
_refine_ls_shift/su_mean 0.000
_refine_ls_structure_factor_coef Fsqd
_refine_ls_weighting_details 'calc w=1/[\s^2^(Fo^2^)+(0.0873P)^2^+4.0812P] where P=(Fo^2^+2Fc^2^)/3'
_refine_ls_weighting_scheme calc
_refine_ls_wR_factor_gt 0.1754
_refine_ls_wR_factor_ref 0.1870
_reflns_number_gt 7568
_reflns_number_total 9468
_reflns_threshold_expression >2sigma(I)
_cod_data_source_file ja503499n_si_005.cif
_cod_data_source_block ho-2so2b
_cod_depositor_comments 'Adding full bibliography for 4121966--4121969.cif.'
_cod_original_sg_symbol_H-M P-1
_cod_database_code 4121967

loop_
_symmetry_equiv_pos_as_xyz
'x, y, z'
'-x, -y, -z'

loop_
_atom_site_label
_atom_site_type_symbol
_atom_site_fract_x
_atom_site_fract_y
_atom_site_fract_z
_atom_site_U_iso_or_equiv
_atom_site_adp_type
_atom_site_occupancy
_atom_site_symmetry_multiplicity
_atom_site_calc_flag
_atom_site_refinement_flags
C1 C -1.0164(3) -0.1301(3) 0.5778(2) 0.0221(8) Uani 1 1 d .
C2 C -0.9130(3) -0.1284(3) 0.6162(2) 0.0214(8) Uani 1 1 d .
C3 C -0.9305(3) -0.2038(3) 0.6688(2) 0.0213(8) Uani 1 1 d .
H3 H -0.8694 -0.2119 0.6989 0.026 Uiso 1 1 calc R
C4 C -1.0382(3) -0.2624(3) 0.6732(2) 0.0223(8) Uani 1 1 d .
S1 S -1.12745(7) -0.22465(7) 0.61015(6) 0.0211(2) Uani 1 1 d .
O1 O -1.1790(2) -0.2987(2) 0.53988(18) 0.0331(7) Uani 1 1 d .
O2 O -1.2005(2) -0.1835(2) 0.66186(18) 0.0296(6) Uani 1 1 d .
C5 C -0.8142(3) 0.0204(3) 0.5553(2) 0.0224(8) Uani 1 1 d .
C6 C -0.8125(3) -0.0537(3) 0.6055(2) 0.0217(8) Uani 1 1 d .
C7 C -0.7011(3) -0.0359(3) 0.6407(2) 0.0237(8) Uani 1 1 d .
H7 H -0.6837 -0.0769 0.6757 0.028 Uiso 1 1 calc R
C8 C -0.6218(3) 0.0452(3) 0.6198(3) 0.0266(9) Uani 1 1 d .
S2 S -0.68167(8) 0.10498(7) 0.55509(6) 0.0252(2) Uani 1 1 d .
C9 C -1.0177(3) -0.0598(3) 0.5307(2) 0.0210(8) Uani 1 1 d .
C10 C -0.9163(3) 0.0151(3) 0.5193(2) 0.0226(8) Uani 1 1 d .
Si1 Si -1.09051(9) -0.36086(8) 0.74158(7) 0.0233(2) Uani 1 1 d .
C11 C -1.2084(4) -0.3368(3) 0.8019(3) 0.0334(10) Uani 1 1 d .
H11 H -1.2381 -0.3877 0.8371 0.050 Uiso 1 1 calc R
H11A H -1.2687 -0.3369 0.7628 0.050 Uiso 1 1 calc R
H11B H -1.1806 -0.2731 0.8377 0.050 Uiso 1 1 calc R
C12 C -0.9698(4) -0.3472(3) 0.8142(3) 0.0366(10) Uani 1 1 d .
H12 H -0.9435 -0.2804 0.8448 0.055 Uiso 1 1 calc R
H12A H -0.9082 -0.3604 0.7820 0.055 Uiso 1 1 calc R
H12B H -0.9936 -0.3934 0.8542 0.055 Uiso 1 1 calc R
C13 C -1.1377(3) -0.4854(3) 0.6735(3) 0.0298(9) Uani 1 1 d .
C14 C -1.0557(4) -0.4887(4) 0.6015(3) 0.0488(13) Uani 1 1 d .
H14 H -0.9780 -0.4685 0.6252 0.073 Uiso 1 1 calc R
H14A H -1.0619 -0.4444 0.5628 0.073 Uiso 1 1 calc R
H14B H -1.0755 -0.5553 0.5709 0.073 Uiso 1 1 calc R
C15 C -1.1378(5) -0.5630(3) 0.7280(4) 0.0537(14) Uani 1 1 d .
H15 H -1.1868 -0.5591 0.7750 0.081 Uiso 1 1 calc R
H15A H -1.0607 -0.5518 0.7498 0.081 Uiso 1 1 calc R
H15B H -1.1659 -0.6278 0.6940 0.081 Uiso 1 1 calc R
C16 C -1.2575(4) -0.5098(3) 0.6334(3) 0.0375(10) Uani 1 1 d .
H16 H -1.2799 -0.5753 0.6004 0.056 Uiso 1 1 calc R
H16A H -1.2580 -0.4620 0.5966 0.056 Uiso 1 1 calc R
H16B H -1.3108 -0.5075 0.6777 0.056 Uiso 1 1 calc R
Si2 Si -0.46879(9) 0.09428(8) 0.65671(8) 0.0291(3) Uani 1 1 d .
C17 C -0.4230(4) -0.0145(4) 0.6637(3) 0.0414(11) Uani 1 1 d .
H17 H -0.4388 -0.0574 0.6093 0.062 Uiso 1 1 calc R
H17A H -0.4645 -0.0499 0.7070 0.062 Uiso 1 1 calc R
H17B H -0.3418 0.0068 0.6783 0.062 Uiso 1 1 calc R
C18 C -0.3875(4) 0.1657(4) 0.5771(3) 0.0446(12) Uani 1 1 d .
H18 H -0.3081 0.1947 0.5970 0.067 Uiso 1 1 calc R
H18A H -0.4189 0.2176 0.5689 0.067 Uiso 1 1 calc R
H18B H -0.3929 0.1224 0.5237 0.067 Uiso 1 1 calc R
C19 C -0.4575(4) 0.1722(3) 0.7631(3) 0.0362(10) Uani 1 1 d .
C20 C -0.5411(4) 0.1173(4) 0.8224(3) 0.0467(12) Uani 1 1 d .
H20 H -0.5260 0.0566 0.8285 0.070 Uiso 1 1 calc R
H20A H -0.6184 0.1020 0.7992 0.070 Uiso 1 1 calc R
H20B H -0.5324 0.1581 0.8776 0.070 Uiso 1 1 calc R
C21 C -0.3367(4) 0.1980(4) 0.8015(4) 0.0495(13) Uani 1 1 d .
H21 H -0.3284 0.2425 0.8546 0.074 Uiso 1 1 calc R
H21A H -0.2823 0.2296 0.7623 0.074 Uiso 1 1 calc R
H21B H -0.3225 0.1383 0.8120 0.074 Uiso 1 1 calc R
C22 C -0.4822(4) 0.2671(4) 0.7535(4) 0.0478(12) Uani 1 1 d .
H22 H -0.5594 0.2512 0.7298 0.072 Uiso 1 1 calc R
H22A H -0.4286 0.3028 0.7158 0.072 Uiso 1 1 calc R
H22B H -0.4744 0.3076 0.8087 0.072 Uiso 1 1 calc R
C23 C -0.5168(3) -0.1288(3) 0.8867(2) 0.0209(8) Uani 1 1 d .
C24 C -0.4138(3) -0.1274(3) 0.8490(2) 0.0189(7) Uani 1 1 d .
C25 C -0.4318(3) -0.2029(3) 0.7756(2) 0.0204(8) Uani 1 1 d .
H25 H -0.3708 -0.2114 0.7435 0.024 Uiso 1 1 calc R
C26 C -0.5397(3) -0.2603(3) 0.7555(2) 0.0214(8) Uani 1 1 d .
S3 S -0.62855(7) -0.22280(7) 0.82904(6) 0.0200(2) Uani 1 1 d .
O3 O -0.6816(2) -0.2974(2) 0.87904(18) 0.0323(7) Uani 1 1 d .
O4 O -0.7009(2) -0.1804(2) 0.78869(17) 0.0294(6) Uani 1 1 d .
C27 C -0.3148(3) 0.0196(3) 0.9498(2) 0.0185(7) Uani 1 1 d .
C28 C -0.3130(3) -0.0541(3) 0.8799(2) 0.0193(7) Uani 1 1 d .
C29 C -0.2013(3) -0.0359(3) 0.8491(2) 0.0211(8) Uani 1 1 d .
H29 H -0.1841 -0.0767 0.8031 0.025 Uiso 1 1 calc R
C30 C -0.1227(3) 0.0439(3) 0.8911(2) 0.0230(8) Uani 1 1 d .
S4 S -0.18155(8) 0.10402(7) 0.97256(6) 0.0228(2) Uani 1 1 d .
C31 C -0.5172(3) -0.0591(3) 0.9529(2) 0.0205(8) Uani 1 1 d .
C32 C -0.4163(3) 0.0151(3) 0.9850(2) 0.0193(7) Uani 1 1 d .
Si3 Si -0.59311(9) -0.35854(8) 0.66090(7) 0.0269(3) Uani 1 1 d .
C33 C -0.4738(4) -0.3406(4) 0.5887(3) 0.0463(13) Uani 1 1 d .
H33 H -0.4983 -0.3862 0.5363 0.069 Uiso 1 1 calc R
H33A H -0.4100 -0.3525 0.6156 0.069 Uiso 1 1 calc R
H33B H -0.4506 -0.2735 0.5765 0.069 Uiso 1 1 calc R
C34 C -0.7163(4) -0.3380(4) 0.6100(3) 0.0403(11) Uani 1 1 d .
H34 H -0.6908 -0.2770 0.5864 0.061 Uiso 1 1 calc R
H34A H -0.7721 -0.3338 0.6520 0.061 Uiso 1 1 calc R
H34B H -0.7508 -0.3924 0.5650 0.061 Uiso 1 1 calc R
C35 C -0.6337(4) -0.4831(3) 0.6957(3) 0.0359(10) Uani 1 1 d .
C36 C -0.5476(5) -0.4847(4) 0.7638(4) 0.0573(15) Uani 1 1 d .
H36 H -0.5647 -0.5512 0.7768 0.086 Uiso 1 1 calc R
H36A H -0.5522 -0.4407 0.8147 0.086 Uiso 1 1 calc R
H36B H -0.4712 -0.4634 0.7432 0.086 Uiso 1 1 calc R
C37 C -0.6354(6) -0.5610(4) 0.6211(4) 0.0683(18) Uani 1 1 d .
H37 H -0.6512 -0.6244 0.6403 0.103 Uiso 1 1 calc R
H37A H -0.5618 -0.5441 0.5956 0.103 Uiso 1 1 calc R
H37B H -0.6943 -0.5645 0.5793 0.103 Uiso 1 1 calc R
C38 C -0.7515(4) -0.5083(4) 0.7326(4) 0.0489(13) Uani 1 1 d .
H38 H -0.8084 -0.5128 0.6888 0.073 Uiso 1 1 calc R
H38A H -0.7523 -0.4572 0.7791 0.073 Uiso 1 1 calc R
H38B H -0.7689 -0.5709 0.7534 0.073 Uiso 1 1 calc R
Si4 Si 0.03129(9) 0.09274(8) 0.86801(7) 0.0253(3) Uani 1 1 d .
C39 C 0.1120(4) 0.1639(4) 0.9668(3) 0.0397(11) Uani 1 1 d .
H39 H 0.1918 0.1920 0.9551 0.060 Uiso 1 1 calc R
H39A H 0.1053 0.1207 1.0090 0.060 Uiso 1 1 calc R
H39B H 0.0813 0.2165 0.9880 0.060 Uiso 1 1 calc R
C40 C 0.0760(4) -0.0166(3) 0.8330(3) 0.0355(10) Uani 1 1 d .
H40 H 0.0326 -0.0533 0.7813 0.053 Uiso 1 1 calc R
H40A H 0.0621 -0.0583 0.8770 0.053 Uiso 1 1 calc R
H40B H 0.1567 0.0042 0.8223 0.053 Uiso 1 1 calc R
C41 C 0.0438(3) 0.1702(3) 0.7822(3) 0.0331(10) Uani 1 1 d .
C42 C 0.1655(4) 0.1993(4) 0.7534(4) 0.0495(13) Uani 1 1 d .
H42 H 0.1859 0.1405 0.7343 0.074 Uiso 1 1 calc R
H42A H 0.2170 0.2391 0.8004 0.074 Uiso 1 1 calc R
H42B H 0.1711 0.2371 0.7070 0.074 Uiso 1 1 calc R
C43 C -0.0365(5) 0.1126(4) 0.7066(3) 0.0488(13) Uani 1 1 d .
H43 H -0.1148 0.0978 0.7233 0.073 Uiso 1 1 calc R
H43A H -0.0206 0.0515 0.6876 0.073 Uiso 1 1 calc R
H43B H -0.0251 0.1516 0.6608 0.073 Uiso 1 1 calc R
C44 C 0.0139(4) 0.2625(4) 0.8130(3) 0.0440(12) Uani 1 1 d .
H44 H 0.0182 0.3000 0.7666 0.066 Uiso 1 1 calc R
H44A H 0.0672 0.3021 0.8590 0.066 Uiso 1 1 calc R
H44B H -0.0630 0.2447 0.8330 0.066 Uiso 1 1 calc R

loop_
_atom_site_aniso_label
_atom_site_aniso_U_11
_atom_site_aniso_U_22
_atom_site_aniso_U_33
_atom_site_aniso_U_23
_atom_site_aniso_U_13
_atom_site_aniso_U_12
C1 0.0188(19) 0.0240(19) 0.0235(19) 0.0043(15) 0.0022(15) 0.0065(15)
C2 0.0177(18) 0.0248(19) 0.0225(19) 0.0044(15) 0.0019(15) 0.0076(15)
C3 0.0183(18) 0.0220(19) 0.0245(19) 0.0069(15) 0.0009(15) 0.0063(15)
C4 0.0207(19) 0.0215(19) 0.0253(19) 0.0036(15) 0.0008(15) 0.0076(15)
S1 0.0160(4) 0.0227(5) 0.0240(5) 0.0073(4) -0.0008(4) 0.0037(4)
O1 0.0314(16) 0.0320(16) 0.0310(16) 0.0044(13) -0.0084(12) 0.0035(13)
O2 0.0209(14) 0.0351(16) 0.0356(16) 0.0099(13) 0.0044(12) 0.0108(12)
C5 0.0187(19) 0.0220(19) 0.0239(19) 0.0043(15) 0.0004(15) 0.0027(15)
C6 0.0179(18) 0.0253(19) 0.0226(19) 0.0070(15) 0.0009(15) 0.0067(15)
C7 0.0161(18) 0.026(2) 0.030(2) 0.0129(16) -0.0009(15) 0.0037(15)
C8 0.0187(19) 0.031(2) 0.032(2) 0.0139(18) 0.0008(16) 0.0072(17)
S2 0.0174(5) 0.0275(5) 0.0309(5) 0.0142(4) -0.0002(4) 0.0032(4)
C9 0.0161(18) 0.0254(19) 0.0225(19) 0.0068(15) 0.0002(14) 0.0063(15)
C10 0.0191(18) 0.029(2) 0.0218(19) 0.0099(16) 0.0011(15) 0.0075(16)
Si1 0.0187(5) 0.0237(5) 0.0273(6) 0.0095(4) -0.0001(4) 0.0041(4)
C11 0.033(2) 0.035(2) 0.033(2) 0.0085(19) 0.0076(18) 0.0102(19)
C12 0.031(2) 0.036(2) 0.042(3) 0.015(2) -0.0052(19) 0.0054(19)
C13 0.024(2) 0.027(2) 0.039(2) 0.0080(18) 0.0041(17) 0.0067(17)
C14 0.041(3) 0.035(3) 0.062(3) -0.011(2) 0.015(2) 0.006(2)
C15 0.065(4) 0.025(2) 0.069(4) 0.017(2) -0.011(3) 0.007(2)
C16 0.028(2) 0.033(2) 0.043(3) 0.000(2) -0.0027(19) -0.0006(19)
Si2 0.0154(5) 0.0309(6) 0.0415(7) 0.0158(5) -0.0021(5) 0.0034(5)
C17 0.026(2) 0.047(3) 0.054(3) 0.011(2) -0.004(2) 0.016(2)
C18 0.027(2) 0.055(3) 0.049(3) 0.023(2) 0.003(2) 0.003(2)
C19 0.032(2) 0.028(2) 0.046(3) 0.011(2) -0.009(2) 0.0040(19)
C20 0.048(3) 0.045(3) 0.041(3) 0.009(2) -0.002(2) 0.005(2)
C21 0.039(3) 0.044(3) 0.061(3) 0.014(2) -0.021(2) 0.004(2)
C22 0.046(3) 0.037(3) 0.062(3) 0.012(2) -0.005(2) 0.014(2)
C23 0.0195(19) 0.0197(18) 0.0214(18) 0.0003(15) 0.0002(15) 0.0046(15)
C24 0.0179(18) 0.0205(18) 0.0174(17) 0.0008(14) 0.0010(14) 0.0056(15)
C25 0.0182(18) 0.0199(18) 0.0228(19) 0.0013(15) 0.0024(15) 0.0066(15)
C26 0.0196(19) 0.0197(18) 0.0242(19) 0.0010(15) 0.0031(15) 0.0062(15)
S3 0.0157(4) 0.0212(5) 0.0198(5) -0.0009(4) 0.0006(3) 0.0031(4)
O3 0.0300(16) 0.0296(15) 0.0337(16) 0.0067(13) 0.0063(12) 0.0034(13)
O4 0.0222(14) 0.0348(16) 0.0312(15) -0.0001(12) -0.0035(11) 0.0113(12)
C27 0.0162(18) 0.0204(18) 0.0175(17) 0.0011(14) -0.0021(14) 0.0048(15)
C28 0.0187(18) 0.0197(18) 0.0198(18) 0.0038(15) -0.0002(14) 0.0062(15)
C29 0.0202(19) 0.0240(19) 0.0194(18) 0.0011(15) 0.0055(15) 0.0084(15)
C30 0.0195(19) 0.025(2) 0.0234(19) 0.0011(16) -0.0003(15) 0.0064(16)
S4 0.0162(5) 0.0245(5) 0.0234(5) -0.0028(4) -0.0001(4) 0.0030(4)
C31 0.0150(18) 0.0223(18) 0.0227(18) 0.0023(14) 0.0042(14) 0.0042(15)
C32 0.0216(18) 0.0198(18) 0.0151(17) 0.0008(14) -0.0006(14) 0.0055(15)
Si3 0.0208(5) 0.0291(6) 0.0241(6) -0.0062(5) 0.0023(4) 0.0029(5)
C33 0.035(3) 0.060(3) 0.033(2) -0.012(2) 0.009(2) 0.007(2)
C34 0.036(3) 0.048(3) 0.033(2) -0.001(2) -0.0059(19) 0.011(2)
C35 0.029(2) 0.028(2) 0.044(3) -0.0082(19) 0.0030(19) 0.0055(18)
C36 0.052(3) 0.039(3) 0.086(4) 0.010(3) -0.003(3) 0.022(3)
C37 0.084(4) 0.034(3) 0.069(4) -0.022(3) 0.019(3) 0.006(3)
C38 0.040(3) 0.036(3) 0.067(3) 0.009(2) 0.017(2) 0.007(2)
Si4 0.0160(5) 0.0255(6) 0.0310(6) 0.0002(5) 0.0021(4) 0.0034(4)
C39 0.023(2) 0.041(3) 0.045(3) -0.003(2) -0.0062(19) 0.0013(19)
C40 0.030(2) 0.036(2) 0.047(3) 0.010(2) 0.0103(19) 0.0172(19)
C41 0.025(2) 0.030(2) 0.042(2) 0.0064(19) 0.0080(18) 0.0041(18)
C42 0.039(3) 0.044(3) 0.066(3) 0.021(3) 0.027(3) 0.007(2)
C43 0.053(3) 0.053(3) 0.034(3) 0.009(2) -0.002(2) 0.006(3)
C44 0.043(3) 0.038(3) 0.055(3) 0.011(2) 0.009(2) 0.018(2)

loop_
_atom_type_symbol
_atom_type_description
_atom_type_scat_dispersion_real
_atom_type_scat_dispersion_imag
_atom_type_scat_source
C C 0.0033 0.0016 'International Tables Vol C Tables 4.2.6.8 and 6.1.1.4'
H H 0.0000 0.0000 'International Tables Vol C Tables 4.2.6.8 and 6.1.1.4'
O O 0.0106 0.0060 'International Tables Vol C Tables 4.2.6.8 and 6.1.1.4'
Si Si 0.0817 0.0704 'International Tables Vol C Tables 4.2.6.8 and 6.1.1.4'
S S 0.1246 0.1234 'International Tables Vol C Tables 4.2.6.8 and 6.1.1.4'
N N 0.0061 0.0033 'International Tables Vol C Tables 4.2.6.8 and 6.1.1.4'

loop_
_geom_angle_atom_site_label_1
_geom_angle_atom_site_label_2
_geom_angle_atom_site_label_3
_geom_angle
_geom_angle_site_symmetry_3
C9 C1 C2 119.9(3) .
C9 C1 S1 131.1(3) .
C2 C1 S1 108.8(3) .
C6 C2 C1 119.6(3) .
C6 C2 C3 128.7(3) .
C1 C2 C3 111.5(3) .
C4 C3 C2 116.9(3) .
C3 C4 S1 108.4(3) .
C3 C4 Si1 127.4(3) .
S1 C4 Si1 124.1(2) .
O1 S1 O2 117.63(18) .
O1 S1 C1 110.80(18) .
O2 S1 C1 109.67(18) .
O1 S1 C4 111.49(18) .
O2 S1 C4 110.48(17) .
C1 S1 C4 94.33(18) .
C10 C5 C6 117.7(3) .
C10 C5 S2 131.2(3) .
C6 C5 S2 111.0(3) .
C2 C6 C7 128.8(3) .
C2 C6 C5 120.3(3) .
C7 C6 C5 110.8(3) .
C8 C7 C6 114.4(3) .
C7 C8 S2 111.3(3) .
C7 C8 Si2 126.8(3) .
S2 C8 Si2 121.9(2) .
C5 S2 C8 92.46(18) .
C1 C9 C10 120.7(3) .
C1 C9 C10 149.0(4) 2_356
C10 C9 C10 90.2(3) 2_356
C5 C10 C9 121.8(3) .
C5 C10 C9 148.3(4) 2_356
C9 C10 C9 89.8(3) 2_356
C12 Si1 C11 110.0(2) .
C12 Si1 C4 105.70(19) .
C11 Si1 C4 107.90(18) .
C12 Si1 C13 111.6(2) .
C11 Si1 C13 111.61(19) .
C4 Si1 C13 109.83(18) .
C15 C13 C16 108.6(4) .
C15 C13 C14 109.3(4) .
C16 C13 C14 107.9(4) .
C15 C13 Si1 109.0(3) .
C16 C13 Si1 111.8(3) .
C14 C13 Si1 110.2(3) .
C17 Si2 C18 110.4(2) .
C17 Si2 C8 106.0(2) .
C18 Si2 C8 108.6(2) .
C17 Si2 C19 111.5(2) .
C18 Si2 C19 112.0(2) .
C8 Si2 C19 108.2(2) .
C20 C19 C21 108.9(4) .
C20 C19 C22 109.1(4) .
C21 C19 C22 109.0(4) .
C20 C19 Si2 110.7(3) .
C21 C19 Si2 108.9(4) .
C22 C19 Si2 110.1(3) .
C31 C23 C24 119.7(3) .
C31 C23 S3 131.2(3) .
C24 C23 S3 108.9(3) .
C28 C24 C23 119.7(3) .
C28 C24 C25 128.5(3) .
C23 C24 C25 111.6(3) .
C26 C25 C24 116.7(3) .
C25 C26 S3 108.6(3) .
C25 C26 Si3 127.4(3) .
S3 C26 Si3 123.9(2) .
O3 S3 O4 117.26(18) .
O3 S3 C23 111.30(18) .
O4 S3 C23 109.37(18) .
O3 S3 C26 111.87(18) .
O4 S3 C26 110.39(17) .
C23 S3 C26 94.27(18) .
C32 C27 C28 118.4(3) .
C32 C27 S4 130.8(3) .
C28 C27 S4 110.8(3) .
C24 C28 C29 129.1(3) .
C24 C28 C27 119.9(3) .
C29 C28 C27 110.9(3) .
C30 C29 C28 114.5(3) .
C29 C30 S4 111.6(3) .
C29 C30 Si4 127.0(3) .
S4 C30 Si4 121.4(2) .
C27 S4 C30 92.20(18) .
C23 C31 C32 121.3(3) .
C23 C31 C32 148.4(3) 2_457
C32 C31 C32 90.2(3) 2_457
C27 C32 C31 120.9(3) .
C27 C32 C31 149.2(3) 2_457
C31 C32 C31 89.8(3) 2_457
C33 Si3 C34 110.0(2) .
C33 Si3 C26 105.47(19) .
C34 Si3 C26 108.25(19) .
C33 Si3 C35 111.9(2) .
C34 Si3 C35 111.5(2) .
C26 Si3 C35 109.52(19) .
C37 C35 C38 108.8(4) .
C37 C35 C36 108.6(4) .
C38 C35 C36 108.3(4) .
C37 C35 Si3 110.0(4) .
C38 C35 Si3 110.8(3) .
C36 C35 Si3 110.3(3) .
C40 Si4 C39 110.5(2) .
C40 Si4 C41 111.5(2) .
C39 Si4 C41 112.1(2) .
C40 Si4 C30 105.73(19) .
C39 Si4 C30 108.63(19) .
C41 Si4 C30 108.14(18) .
C44 C41 C42 108.8(4) .
C44 C41 C43 108.4(4) .
C42 C41 C43 108.8(4) .
C44 C41 Si4 111.2(3) .
C42 C41 Si4 109.5(3) .
C43 C41 Si4 110.2(3) .

loop_
_geom_bond_atom_site_label_1
_geom_bond_atom_site_label_2
_geom_bond_distance
_geom_bond_site_symmetry_2
C1 C9 1.366(5) .
C1 C2 1.422(5) .
C1 S1 1.763(4) .
C2 C6 1.411(5) .
C2 C3 1.449(5) .
C3 C4 1.356(5) .
C4 S1 1.767(4) .
C4 Si1 1.891(4) .
S1 O1 1.439(3) .
S1 O2 1.444(3) .
C5 C10 1.375(5) .
C5 C6 1.446(5) .
C5 S2 1.727(4) .
C6 C7 1.432(5) .
C7 C8 1.371(5) .
C8 S2 1.754(4) .
C8 Si2 1.878(4) .
C9 C10 1.422(5) .
C9 C10 1.497(5) 2_356
C10 C9 1.497(5) 2_356
Si1 C12 1.849(4) .
Si1 C11 1.860(4) .
Si1 C13 1.898(4) .
C13 C15 1.530(6) .
C13 C16 1.542(6) .
C13 C14 1.553(6) .
Si2 C17 1.866(5) .
Si2 C18 1.867(5) .
Si2 C19 1.893(5) .
C19 C20 1.530(7) .
C19 C21 1.540(6) .
C19 C22 1.540(6) .
C23 C31 1.363(5) .
C23 C24 1.418(5) .
C23 S3 1.766(4) .
C24 C28 1.406(5) .
C24 C25 1.459(5) .
C25 C26 1.354(5) .
C26 S3 1.768(4) .
C26 Si3 1.894(4) .
S3 O3 1.441(3) .
S3 O4 1.445(3) .
C27 C32 1.375(5) .
C27 C28 1.446(5) .
C27 S4 1.733(4) .
C28 C29 1.437(5) .
C29 C30 1.354(5) .
C30 S4 1.762(4) .
C30 Si4 1.886(4) .
C31 C32 1.417(5) .
C31 C32 1.500(5) 2_457
C32 C31 1.500(5) 2_457
Si3 C33 1.866(5) .
Si3 C34 1.867(5) .
Si3 C35 1.897(5) .
C35 C37 1.526(6) .
C35 C38 1.542(6) .
C35 C36 1.542(7) .
Si4 C40 1.866(4) .
Si4 C39 1.867(5) .
Si4 C41 1.885(5) .
C41 C44 1.525(6) .
C41 C42 1.535(6) .
C41 C43 1.537(6) .

loop_
_geom_torsion_atom_site_label_1
_geom_torsion_atom_site_label_2
_geom_torsion_atom_site_label_3
_geom_torsion_atom_site_label_4
_geom_torsion
_geom_torsion_site_symmetry_1
_geom_torsion_site_symmetry_4
C9 C1 C2 C6 0.1(6) . .
S1 C1 C2 C6 -174.9(3) . .
C9 C1 C2 C3 175.3(3) . .
S1 C1 C2 C3 0.3(4) . .
C6 C2 C3 C4 174.7(4) . .
C1 C2 C3 C4 0.1(5) . .
C2 C3 C4 S1 -0.5(4) . .
C2 C3 C4 Si1 -175.2(3) . .
C9 C1 S1 O1 70.4(4) . .
C2 C1 S1 O1 -115.5(3) . .
C9 C1 S1 O2 -61.1(4) . .
C2 C1 S1 O2 113.0(3) . .
C9 C1 S1 C4 -174.7(4) . .
C2 C1 S1 C4 -0.5(3) . .
C3 C4 S1 O1 114.9(3) . .
Si1 C4 S1 O1 -70.1(3) . .
C3 C4 S1 O2 -112.3(3) . .
Si1 C4 S1 O2 62.7(3) . .
C3 C4 S1 C1 0.6(3) . .
Si1 C4 S1 C1 175.5(2) . .
C1 C2 C6 C7 177.4(4) . .
C3 C2 C6 C7 3.1(7) . .
C1 C2 C6 C5 -0.3(5) . .
C3 C2 C6 C5 -174.6(4) . .
C10 C5 C6 C2 0.1(5) . .
S2 C5 C6 C2 178.0(3) . .
C10 C5 C6 C7 -178.0(4) . .
S2 C5 C6 C7 -0.1(4) . .
C2 C6 C7 C8 -178.0(4) . .
C5 C6 C7 C8 -0.2(5) . .
C6 C7 C8 S2 0.3(5) . .
C6 C7 C8 Si2 177.8(3) . .
C10 C5 S2 C8 177.7(4) . .
C6 C5 S2 C8 0.2(3) . .
C7 C8 S2 C5 -0.3(3) . .
Si2 C8 S2 C5 -177.9(3) . .
C2 C1 C9 C10 0.4(6) . .
S1 C1 C9 C10 174.0(3) . .
C2 C1 C9 C10 -175.7(6) . 2_356
S1 C1 C9 C10 -2.1(9) . 2_356
C6 C5 C10 C9 0.3(6) . .
S2 C5 C10 C9 -177.0(3) . .
C6 C5 C10 C9 175.4(6) . 2_356
S2 C5 C10 C9 -2.0(9) . 2_356
C1 C9 C10 C5 -0.6(6) . .
C10 C9 C10 C5 177.4(5) 2_356 .
C1 C9 C10 C9 -178.0(5) . 2_356
C10 C9 C10 C9 0.0 2_356 2_356
C3 C4 Si1 C12 9.3(4) . .
S1 C4 Si1 C12 -164.7(3) . .
C3 C4 Si1 C11 126.9(4) . .
S1 C4 Si1 C11 -47.1(3) . .
C3 C4 Si1 C13 -111.2(4) . .
S1 C4 Si1 C13 74.8(3) . .
C12 Si1 C13 C15 42.4(4) . .
C11 Si1 C13 C15 -81.1(4) . .
C4 Si1 C13 C15 159.3(3) . .
C12 Si1 C13 C16 162.5(3) . .
C11 Si1 C13 C16 39.0(4) . .
C4 Si1 C13 C16 -80.7(3) . .
C12 Si1 C13 C14 -77.5(4) . .
C11 Si1 C13 C14 159.0(3) . .
C4 Si1 C13 C14 39.4(4) . .
C7 C8 Si2 C17 36.0(4) . .
S2 C8 Si2 C17 -146.8(3) . .
C7 C8 Si2 C18 154.6(4) . .
S2 C8 Si2 C18 -28.1(3) . .
C7 C8 Si2 C19 -83.7(4) . .
S2 C8 Si2 C19 93.5(3) . .
C17 Si2 C19 C20 -65.9(4) . .
C18 Si2 C19 C20 169.8(3) . .
C8 Si2 C19 C20 50.2(4) . .
C17 Si2 C19 C21 53.8(4) . .
C18 Si2 C19 C21 -70.4(4) . .
C8 Si2 C19 C21 170.0(3) . .
C17 Si2 C19 C22 173.3(3) . .
C18 Si2 C19 C22 49.1(4) . .
C8 Si2 C19 C22 -70.5(3) . .
C31 C23 C24 C28 -0.2(5) . .
S3 C23 C24 C28 175.4(3) . .
C31 C23 C24 C25 -175.7(3) . .
S3 C23 C24 C25 -0.1(4) . .
C28 C24 C25 C26 -174.9(4) . .
C23 C24 C25 C26 0.1(5) . .
C24 C25 C26 S3 0.0(4) . .
C24 C25 C26 Si3 175.5(3) . .
C31 C23 S3 O3 -69.5(4) . .
C24 C23 S3 O3 115.6(3) . .
C31 C23 S3 O4 61.7(4) . .
C24 C23 S3 O4 -113.2(3) . .
C31 C23 S3 C26 175.0(4) . .
C24 C23 S3 C26 0.1(3) . .
C25 C26 S3 O3 -115.1(3) . .
Si3 C26 S3 O3 69.2(3) . .
C25 C26 S3 O4 112.4(3) . .
Si3 C26 S3 O4 -63.3(3) . .
C25 C26 S3 C23 -0.1(3) . .
Si3 C26 S3 C23 -175.8(2) . .
C23 C24 C28 C29 -176.6(4) . .
C25 C24 C28 C29 -2.0(6) . .
C23 C24 C28 C27 -0.1(5) . .
C25 C24 C28 C27 174.5(3) . .
C32 C27 C28 C24 0.7(5) . .
S4 C27 C28 C24 -177.3(3) . .
C32 C27 C28 C29 177.8(3) . .
S4 C27 C28 C29 -0.3(4) . .
C24 C28 C29 C30 177.1(4) . .
C27 C28 C29 C30 0.4(5) . .
C28 C29 C30 S4 -0.3(4) . .
C28 C29 C30 Si4 -178.6(3) . .
C32 C27 S4 C30 -177.6(4) . .
C28 C27 S4 C30 0.1(3) . .
C29 C30 S4 C27 0.1(3) . .
Si4 C30 S4 C27 178.5(2) . .
C24 C23 C31 C32 0.0(6) . .
S3 C23 C31 C32 -174.4(3) . .
C24 C23 C31 C32 175.8(5) . 2_457
S3 C23 C31 C32 1.3(9) . 2_457
C28 C27 C32 C31 -0.9(5) . .
S4 C27 C32 C31 176.7(3) . .
C28 C27 C32 C31 -175.5(5) . 2_457
S4 C27 C32 C31 2.1(9) . 2_457
C23 C31 C32 C27 0.5(6) . .
C32 C31 C32 C27 -177.3(4) 2_457 .
C23 C31 C32 C31 177.8(5) . 2_457
C32 C31 C32 C31 0.000(1) 2_457 2_457
C25 C26 Si3 C33 -12.8(4) . .
S3 C26 Si3 C33 162.1(3) . .
C25 C26 Si3 C34 -130.5(4) . .
S3 C26 Si3 C34 44.3(3) . .
C25 C26 Si3 C35 107.8(4) . .
S3 C26 Si3 C35 -77.4(3) . .
C33 Si3 C35 C37 -42.9(4) . .
C34 Si3 C35 C37 80.7(4) . .
C26 Si3 C35 C37 -159.5(4) . .
C33 Si3 C35 C38 -163.3(3) . .
C34 Si3 C35 C38 -39.6(4) . .
C26 Si3 C35 C38 80.2(4) . .
C33 Si3 C35 C36 76.9(4) . .
C34 Si3 C35 C36 -159.5(3) . .
C26 Si3 C35 C36 -39.7(4) . .
C29 C30 Si4 C40 -36.0(4) . .
S4 C30 Si4 C40 145.8(2) . .
C29 C30 Si4 C39 -154.7(4) . .
S4 C30 Si4 C39 27.2(3) . .
C29 C30 Si4 C41 83.5(4) . .
S4 C30 Si4 C41 -94.6(3) . .
C40 Si4 C41 C44 -176.6(3) . .
C39 Si4 C41 C44 -52.1(4) . .
C30 Si4 C41 C44 67.6(3) . .
C40 Si4 C41 C42 -56.3(4) . .
C39 Si4 C41 C42 68.1(4) . .
C30 Si4 C41 C42 -172.2(3) . .
C40 Si4 C41 C43 63.2(4) . .
C39 Si4 C41 C43 -172.3(3) . .
C30 Si4 C41 C43 -52.6(4) . .
